data_9012060
loop_
_publ_author_name
'Choisnet, J.'
'Nguyen, N.'
'Groult, D.'
'Raveau, B.'

_publ_section_title
;De nouveaux oxydes a reseau forme d'octahedres NbO6 (TaO6) et de groupes
 Si2O7: Les phases A3Ta6Si4O26 (A = Ba,Sr) et K6M6Si4O26 (M = Nb,Ta)
;
_journal_name_full 'Materials Research Bulletin'
_journal_page_first 887
_journal_page_last 894
_journal_paper_doi 10.1016/0025-5408(76)90160-4
_journal_volume 11
_journal_year 1976
_chemical_formula_structural K6Nb6Si4O26
_chemical_formula_sum 'K3 Nb3 O13 Si2'
_space_group_IT_number 189
_symmetry_space_group_name_Hall 'P -6 -2'
_symmetry_space_group_name_H-M 'P -6 2 m'
_cell_angle_alpha 90
_cell_angle_beta 90
_cell_angle_gamma 120
_cell_length_a 9.032
_cell_length_b 9.032
_cell_length_c 8.041
_cell_formula_units_Z 2
_cell_volume 568.079
_database_code_amcsd 0014246
_exptl_crystal_density_diffrn 3.860
_cod_original_formula_sum 'K3 Nb3 Si2 O13'
_cod_database_code 9012060
_amcsd_formula_title K6Nb6Si4O26

loop_
_space_group_symop_operation_xyz
x,y,z
-x,-x+y,z
-x+y,-x,-z
y,x,-z
-y,x-y,z
x-y,-y,z
x,y,-z
-x,-x+y,-z
-x+y,-x,z
y,x,z
-y,x-y,-z
x-y,-y,-z

loop_
_atom_site_label
_atom_site_fract_x
_atom_site_fract_y
_atom_site_fract_z
_atom_site_U_iso_or_equiv
K1 0.59100 0.00000 0.50000 0.03534
K2 0.60400 0.00000 0.00000 0.00925
Nb 0.23900 0.00000 0.23400 0.01013
Si 0.33333 0.66667 0.20300 0.01583
O1 0.33333 0.66667 0.00000 0.00760
O2 0.25000 0.00000 0.00000 0.00127
O3 0.81600 0.00000 0.23700 0.01646
O4 0.49400 0.17600 0.26500 0.00127
O5 0.26800 0.00000 0.50000 0.01634

loop_
_cod_related_entry_id
_cod_related_entry_database
_cod_related_entry_code
1 AMCSD 0014246
